data_4033255
loop_
_publ_author_name
'O'Brien, Jessica G K'
'Chintala, Srinivasa R.'
'Fox, Joseph M.'

_publ_section_title
;
 Stereoselective Synthesis of Bicyclo[6.1.0]nonene Precursors of the
 Bioorthogonal Reagents s-TCO and BCN.
;
_journal_name_full 'The Journal of organic chemistry'
_journal_paper_doi 10.1021/acs.joc.7b02329
_journal_year 2017
_chemical_absolute_configuration ad
_chemical_formula_sum 'C60 H80 N4 O17 Rh2'
_chemical_formula_weight 1335.10
_space_group_crystal_system tetragonal
_space_group_IT_number 97
_space_group_name_Hall 'I 4 2'
_space_group_name_H-M_alt 'I 4 2 2'
_symmetry_space_group_name_Hall 'I 4 2'
_symmetry_space_group_name_H-M 'I 4 2 2'
_atom_sites_solution_hydrogens geom
_audit_creation_method SHELXL-2014/7
_cell_angle_alpha 90
_cell_angle_beta 90
_cell_angle_gamma 90
_cell_formula_units_Z 4
_cell_length_a 13.0141(8)
_cell_length_b 13.0141(8)
_cell_length_c 40.507(3)
_cell_measurement_reflns_used 9824
_cell_measurement_temperature 200(2)
_cell_measurement_theta_max 27.55
_cell_measurement_theta_min 2.17
_cell_volume 6860.5(8)
_computing_cell_refinement 'Bruker SAINT'
_computing_data_collection 'Bruker APEX2'
_computing_data_reduction 'Bruker SAINT'
_computing_molecular_graphics 'Bruker SHELXTL'
_computing_publication_material 'Bruker SHELXTL'
_computing_structure_refinement 'SHELXL-2014/7 (Sheldrick, 2014)'
_computing_structure_solution 'SHELXS-97 (Sheldrick 2008)'
_diffrn_ambient_temperature 200(2)
_diffrn_detector_area_resol_mean 8.33
_diffrn_measured_fraction_theta_full 0.990
_diffrn_measured_fraction_theta_max 0.992
_diffrn_measurement_device_type 'Bruker AXS APEX diffractometer'
_diffrn_measurement_method '\f and \w scans'
_diffrn_radiation_type MoK\a
_diffrn_radiation_wavelength 0.71073
_diffrn_reflns_av_R_equivalents 0.0195
_diffrn_reflns_av_unetI/netI 0.0079
_diffrn_reflns_Laue_measured_fraction_full 0.990
_diffrn_reflns_Laue_measured_fraction_max 0.992
_diffrn_reflns_limit_h_max 16
_diffrn_reflns_limit_h_min -16
_diffrn_reflns_limit_k_max 16
_diffrn_reflns_limit_k_min -16
_diffrn_reflns_limit_l_max 52
_diffrn_reflns_limit_l_min -52
_diffrn_reflns_number 52422
_diffrn_reflns_point_group_measured_fraction_full 0.994
_diffrn_reflns_point_group_measured_fraction_max 0.995
_diffrn_reflns_theta_full 25.242
_diffrn_reflns_theta_max 27.586
_diffrn_reflns_theta_min 1.644
_exptl_absorpt_coefficient_mu 0.545
_exptl_absorpt_correction_T_max 0.7456
_exptl_absorpt_correction_T_min 0.7047
_exptl_absorpt_correction_type multi-scan
_exptl_absorpt_process_details 'APEX3 (Bruker, 2015)'
_exptl_crystal_colour blue
_exptl_crystal_density_diffrn 1.293
_exptl_crystal_description block
_exptl_crystal_F_000 2776
_exptl_crystal_size_max 0.360
_exptl_crystal_size_mid 0.304
_exptl_crystal_size_min 0.218
_refine_diff_density_max 1.570
_refine_diff_density_min -0.406
_refine_diff_density_rms 0.102
_refine_ls_abs_structure_details
; 
 Flack x determined using 1586 quotients [(I+)-(I-)]/[(I+)+(I-)] 
 (Parsons, Flack and Wagner, Acta Cryst. B69 (2013) 249-259). 
;
_refine_ls_abs_structure_Flack -0.030(5)
_refine_ls_extinction_method none
_refine_ls_goodness_of_fit_ref 1.063
_refine_ls_hydrogen_treatment constr
_refine_ls_matrix_type full
_refine_ls_number_parameters 195
_refine_ls_number_reflns 3974
_refine_ls_number_restraints 0
_refine_ls_restrained_S_all 1.063
_refine_ls_R_factor_all 0.0375
_refine_ls_R_factor_gt 0.0364
_refine_ls_shift/su_max 0.001
_refine_ls_shift/su_mean 0.000
_refine_ls_structure_factor_coef Fsqd
_refine_ls_weighting_details 'w=1/[\s^2^(Fo^2^)+(0.0701P)^2^+7.2052P] where P=(Fo^2^+2Fc^2^)/3'
_refine_ls_weighting_scheme calc
_refine_ls_wR_factor_gt 0.1035
_refine_ls_wR_factor_ref 0.1055
_reflns_Friedel_coverage 0.726
_reflns_Friedel_fraction_full 1.000
_reflns_Friedel_fraction_max 0.999
_reflns_number_gt 3852
_reflns_number_total 3974
_reflns_threshold_expression 'I > 2\s(I)'
_cod_data_source_file jo7b02329_si_002.cif
_cod_data_source_block joef123_sq
_cod_original_cell_volume 6860.5(9)
_cod_database_code 4033255
_shelx_shelxl_version_number 2014/7
_shelx_space_group_comment
; 
The symmetry employed for this shelxl refinement is uniquely defined 
by the following loop, which should always be used as a source of 
symmetry information in preference to the above space-group names. 
They are only intended as comments. 
;
_shelx_estimated_absorpt_t_min 0.828
_shelx_estimated_absorpt_t_max 0.890

loop_
_space_group_symop_operation_xyz
'x, y, z'
'-x, -y, z'
'-y, x, z'
'y, -x, z'
'-x, y, -z'
'x, -y, -z'
'y, x, -z'
'-y, -x, -z'
'x+1/2, y+1/2, z+1/2'
'-x+1/2, -y+1/2, z+1/2'
'-y+1/2, x+1/2, z+1/2'
'y+1/2, -x+1/2, z+1/2'
'-x+1/2, y+1/2, -z+1/2'
'x+1/2, -y+1/2, -z+1/2'
'y+1/2, x+1/2, -z+1/2'
'-y+1/2, -x+1/2, -z+1/2'

loop_
_atom_site_label
_atom_site_type_symbol
_atom_site_fract_x
_atom_site_fract_y
_atom_site_fract_z
_atom_site_U_iso_or_equiv
_atom_site_adp_type
_atom_site_occupancy
_atom_site_site_symmetry_order
_atom_site_calc_flag
_atom_site_refinement_flags_posn
_atom_site_refinement_flags_adp
_atom_site_refinement_flags_occupancy
_atom_site_disorder_assembly
_atom_site_disorder_group
O5 O 0.5000 0.5000 0.26802(19) 0.0406(14) Uani 0.560(9) 4 d S T P A 1
O6 O 0.5000 0.5000 0.4434(2) 0.0406(14) Uani 0.440(9) 4 d S T P A 2
Rh1 Rh 0.5000 0.5000 0.38225(2) 0.02686(14) Uani 1 4 d S T P . .
Rh2 Rh 0.5000 0.5000 0.32325(2) 0.03143(15) Uani 1 4 d S T P A .
O1 O 0.4128(2) 0.3709(2) 0.38057(6) 0.0316(5) Uani 1 1 d . . . . .
O2 O 0.4147(2) 0.3686(2) 0.32462(6) 0.0368(6) Uani 1 1 d . . . . .
O3 O 0.1933(2) 0.4223(2) 0.35678(8) 0.0474(7) Uani 1 1 d . . . . .
O4 O 0.2590(3) 0.1264(3) 0.41264(11) 0.0627(10) Uani 1 1 d . . . . .
N1 N 0.2349(2) 0.2634(2) 0.37736(8) 0.0383(8) Uani 1 1 d . . . . .
C1 C 0.3881(3) 0.3347(3) 0.35262(9) 0.0343(7) Uani 1 1 d . . . . .
C2 C 0.3195(3) 0.2380(3) 0.35469(10) 0.0382(7) Uani 1 1 d . . . . .
H2 H 0.3617 0.1851 0.3664 0.046 Uiso 1 1 calc R U . . .
C3 C 0.2832(4) 0.1862(4) 0.32215(11) 0.0528(11) Uani 1 1 d . . . . .
C4 C 0.2176(5) 0.0919(5) 0.33197(15) 0.0697(15) Uani 1 1 d . . . . .
H4A H 0.1546 0.1151 0.3429 0.105 Uiso 1 1 calc R U . . .
H4B H 0.2569 0.0481 0.3471 0.105 Uiso 1 1 calc R U . . .
H4C H 0.1998 0.0526 0.3121 0.105 Uiso 1 1 calc R U . . .
C5 C 0.3788(5) 0.1492(5) 0.30336(15) 0.0724(16) Uani 1 1 d . . . . .
H5A H 0.3576 0.1135 0.2832 0.109 Uiso 1 1 calc R U . . .
H5B H 0.4183 0.1021 0.3174 0.109 Uiso 1 1 calc R U . . .
H5C H 0.4216 0.2085 0.2976 0.109 Uiso 1 1 calc R U . . .
C6 C 0.2194(4) 0.2571(5) 0.30056(12) 0.0641(16) Uani 1 1 d . . . . .
H6A H 0.2565 0.3217 0.2971 0.096 Uiso 1 1 calc R U . . .
H6B H 0.1536 0.2712 0.3114 0.096 Uiso 1 1 calc R U . . .
H6C H 0.2069 0.2241 0.2792 0.096 Uiso 1 1 calc R U . . .
C7 C 0.1806(3) 0.3555(3) 0.37675(10) 0.0398(8) Uani 1 1 d . . . . .
C8 C 0.1066(3) 0.3562(4) 0.40580(12) 0.0477(10) Uani 1 1 d . . . . .
H8 H 0.0338 0.3597 0.3980 0.057 Uiso 1 1 calc R U . . .
C9 C 0.1280(5) 0.4396(4) 0.43250(13) 0.0601(13) Uani 1 1 d . . . . .
H9 H 0.0982 0.5089 0.4278 0.072 Uiso 1 1 calc R U . . .
C10 C 0.2411(5) 0.4383(5) 0.44007(13) 0.0645(14) Uani 1 1 d . . . . .
H10A H 0.2818 0.4402 0.4194 0.077 Uiso 1 1 calc R U . . .
H10B H 0.2602 0.4982 0.4538 0.077 Uiso 1 1 calc R U . . .
C11 C 0.2590(4) 0.3464(5) 0.45723(13) 0.0660(14) Uani 1 1 d . . . . .
H11A H 0.2863 0.3610 0.4796 0.079 Uiso 1 1 calc R U . . .
H11B H 0.3093 0.3033 0.4452 0.079 Uiso 1 1 calc R U . . .
C12 C 0.1566(4) 0.2920(4) 0.45957(13) 0.0606(13) Uani 1 1 d . . . . .
H12 H 0.1509 0.2393 0.4774 0.073 Uiso 1 1 calc R U . . .
C13 C 0.1274(4) 0.2542(4) 0.42402(13) 0.0506(11) Uani 1 1 d . . . . .
H13 H 0.0648 0.2097 0.4244 0.061 Uiso 1 1 calc R U . . .
C14 C 0.2130(4) 0.2044(4) 0.40530(10) 0.0467(8) Uani 1 1 d . . . . .
C15 C 0.0826(5) 0.3841(5) 0.46249(13) 0.0718(16) Uani 1 1 d . . . . .
H15A H 0.0096 0.3646 0.4594 0.086 Uiso 1 1 calc R U . . .
H15B H 0.0913 0.4229 0.4833 0.086 Uiso 1 1 calc R U . . .

loop_
_atom_site_aniso_label
_atom_site_aniso_U_11
_atom_site_aniso_U_22
_atom_site_aniso_U_33
_atom_site_aniso_U_23
_atom_site_aniso_U_13
_atom_site_aniso_U_12
O5 0.050(2) 0.050(2) 0.021(3) 0.000 0.000 0.000
O6 0.050(2) 0.050(2) 0.021(3) 0.000 0.000 0.000
Rh1 0.02833(17) 0.02833(17) 0.0239(2) 0.000 0.000 0.000
Rh2 0.03530(18) 0.03530(18) 0.0237(2) 0.000 0.000 0.000
O1 0.0324(12) 0.0307(11) 0.0316(11) -0.0019(8) 0.0008(9) -0.0019(10)
O2 0.0393(13) 0.0391(13) 0.0320(12) -0.0042(10) 0.0016(10) -0.0051(11)
O3 0.0465(16) 0.0470(15) 0.0489(16) 0.0072(13) -0.0027(13) 0.0049(12)
O4 0.075(2) 0.0389(17) 0.074(2) 0.0110(16) 0.0074(19) 0.0061(16)
N1 0.0368(17) 0.0369(17) 0.0412(14) -0.0003(12) -0.0025(12) -0.0053(15)
C1 0.0309(15) 0.0354(16) 0.0366(16) -0.0048(14) -0.0010(14) 0.0016(12)
C2 0.0416(18) 0.0344(17) 0.0385(17) -0.0054(15) 0.0006(16) -0.0031(15)
C3 0.062(3) 0.049(2) 0.048(2) -0.0126(19) -0.0056(19) -0.014(2)
C4 0.079(4) 0.059(3) 0.071(3) -0.016(3) -0.009(3) -0.027(3)
C5 0.077(4) 0.075(4) 0.066(3) -0.039(3) 0.005(3) 0.000(3)
C6 0.065(3) 0.082(4) 0.045(2) -0.007(2) -0.012(2) -0.016(3)
C7 0.0345(18) 0.041(2) 0.0435(19) 0.0018(16) -0.0028(16) -0.0022(16)
C8 0.038(2) 0.053(3) 0.052(2) 0.0064(19) 0.0061(18) 0.0041(18)
C9 0.073(3) 0.051(3) 0.056(3) -0.001(2) 0.022(2) 0.013(2)
C10 0.072(3) 0.071(3) 0.051(3) -0.014(2) 0.007(2) -0.016(3)
C11 0.067(3) 0.086(4) 0.045(2) -0.006(2) -0.007(2) -0.003(3)
C12 0.070(3) 0.064(3) 0.047(2) 0.013(2) 0.011(2) 0.003(2)
C13 0.042(2) 0.047(2) 0.062(3) 0.011(2) 0.008(2) -0.0051(18)
C14 0.053(3) 0.035(2) 0.0517(19) 0.0069(18) -0.002(2) -0.0076(15)
C15 0.078(4) 0.085(4) 0.053(3) 0.005(3) 0.027(3) 0.012(3)

loop_
_atom_type_symbol
_atom_type_description
_atom_type_scat_dispersion_real
_atom_type_scat_dispersion_imag
_atom_type_scat_source
C C 0.0033 0.0016 'International Tables Vol C Tables 4.2.6.8 and 6.1.1.4'
H H 0.0000 0.0000 'International Tables Vol C Tables 4.2.6.8 and 6.1.1.4'
N N 0.0061 0.0033 'International Tables Vol C Tables 4.2.6.8 and 6.1.1.4'
O O 0.0106 0.0060 'International Tables Vol C Tables 4.2.6.8 and 6.1.1.4'
Rh Rh -1.1178 0.9187 'International Tables Vol C Tables 4.2.6.8 and 6.1.1.4'

loop_
_geom_angle_atom_site_label_1
_geom_angle_atom_site_label_2
_geom_angle_atom_site_label_3
_geom_angle
_geom_angle_site_symmetry_1
_geom_angle_site_symmetry_3
O1 Rh1 O1 176.14(14) . 2_665
O1 Rh1 O1 89.935(5) . 4_565
O1 Rh1 O1 89.935(5) 2_665 4_565
O1 Rh1 O1 89.935(5) . 3_655
O1 Rh1 O1 89.935(5) 2_665 3_655
O1 Rh1 O1 176.14(14) 4_565 3_655
O1 Rh1 Rh2 88.07(7) . .
O1 Rh1 Rh2 88.07(7) 2_665 .
O1 Rh1 Rh2 88.07(7) 4_565 .
O1 Rh1 Rh2 88.07(7) 3_655 .
O1 Rh1 O6 91.93(7) . .
O1 Rh1 O6 91.93(7) 2_665 .
O1 Rh1 O6 91.93(7) 4_565 .
O1 Rh1 O6 91.93(7) 3_655 .
Rh2 Rh1 O6 180.0 . .
O2 Rh2 O2 176.89(14) . 2_665
O2 Rh2 O2 89.958(4) . 4_565
O2 Rh2 O2 89.958(4) 2_665 4_565
O2 Rh2 O2 89.958(4) . 3_655
O2 Rh2 O2 89.958(4) 2_665 3_655
O2 Rh2 O2 176.89(14) 4_565 3_655
O2 Rh2 O5 91.55(7) . .
O2 Rh2 O5 91.55(7) 2_665 .
O2 Rh2 O5 91.55(7) 4_565 .
O2 Rh2 O5 91.55(7) 3_655 .
O2 Rh2 Rh1 88.45(7) . .
O2 Rh2 Rh1 88.45(7) 2_665 .
O2 Rh2 Rh1 88.45(7) 4_565 .
O2 Rh2 Rh1 88.45(7) 3_655 .
O5 Rh2 Rh1 180.0 . .
C1 O1 Rh1 118.7(2) . .
C1 O2 Rh2 117.7(2) . .
C7 N1 C14 112.6(4) . .
C7 N1 C2 124.2(3) . .
C14 N1 C2 122.4(4) . .
O2 C1 O1 127.0(3) . .
O2 C1 C2 119.3(3) . .
O1 C1 C2 113.6(3) . .
N1 C2 C1 106.5(3) . .
N1 C2 C3 113.5(3) . .
C1 C2 C3 118.9(3) . .
N1 C2 H2 105.6 . .
C1 C2 H2 105.6 . .
C3 C2 H2 105.6 . .
C6 C3 C5 110.4(5) . .
C6 C3 C4 109.2(5) . .
C5 C3 C4 109.0(5) . .
C6 C3 C2 113.0(4) . .
C5 C3 C2 108.0(4) . .
C4 C3 C2 107.1(4) . .
C3 C4 H4A 109.5 . .
C3 C4 H4B 109.5 . .
H4A C4 H4B 109.5 . .
C3 C4 H4C 109.5 . .
H4A C4 H4C 109.5 . .
H4B C4 H4C 109.5 . .
C3 C5 H5A 109.5 . .
C3 C5 H5B 109.5 . .
H5A C5 H5B 109.5 . .
C3 C5 H5C 109.5 . .
H5A C5 H5C 109.5 . .
H5B C5 H5C 109.5 . .
C3 C6 H6A 109.5 . .
C3 C6 H6B 109.5 . .
H6A C6 H6B 109.5 . .
C3 C6 H6C 109.5 . .
H6A C6 H6C 109.5 . .
H6B C6 H6C 109.5 . .
O3 C7 N1 124.5(4) . .
O3 C7 C8 127.3(4) . .
N1 C7 C8 108.2(3) . .
C7 C8 C13 104.8(4) . .
C7 C8 C9 115.4(4) . .
C13 C8 C9 103.7(4) . .
C7 C8 H8 110.9 . .
C13 C8 H8 110.9 . .
C9 C8 H8 110.9 . .
C10 C9 C15 102.2(5) . .
C10 C9 C8 107.9(4) . .
C15 C9 C8 98.8(4) . .
C10 C9 H9 115.3 . .
C15 C9 H9 115.3 . .
C8 C9 H9 115.3 . .
C11 C10 C9 105.9(5) . .
C11 C10 H10A 110.6 . .
C9 C10 H10A 110.6 . .
C11 C10 H10B 110.6 . .
C9 C10 H10B 110.6 . .
H10A C10 H10B 108.7 . .
C10 C11 C12 106.5(5) . .
C10 C11 H11A 110.4 . .
C12 C11 H11A 110.4 . .
C10 C11 H11B 110.4 . .
C12 C11 H11B 110.4 . .
H11A C11 H11B 108.6 . .
C11 C12 C15 101.1(5) . .
C11 C12 C13 107.6(4) . .
C15 C12 C13 99.4(4) . .
C11 C12 H12 115.6 . .
C15 C12 H12 115.6 . .
C13 C12 H12 115.6 . .
C14 C13 C8 105.2(4) . .
C14 C13 C12 114.9(4) . .
C8 C13 C12 102.3(4) . .
C14 C13 H13 111.3 . .
C8 C13 H13 111.3 . .
C12 C13 H13 111.3 . .
O4 C14 N1 123.8(5) . .
O4 C14 C13 127.3(4) . .
N1 C14 C13 108.9(4) . .
C9 C15 C12 93.7(4) . .
C9 C15 H15A 113.0 . .
C12 C15 H15A 113.0 . .
C9 C15 H15B 113.0 . .
C12 C15 H15B 113.0 . .
H15A C15 H15B 110.4 . .

loop_
_geom_bond_atom_site_label_1
_geom_bond_atom_site_label_2
_geom_bond_distance
_geom_bond_site_symmetry_2
O5 Rh2 2.237(8) .
O6 Rh1 2.477(10) .
Rh1 O1 2.028(3) .
Rh1 O1 2.028(3) 2_665
Rh1 O1 2.028(3) 4_565
Rh1 O1 2.028(3) 3_655
Rh1 Rh2 2.3898(6) .
Rh2 O2 2.039(3) .
Rh2 O2 2.040(3) 2_665
Rh2 O2 2.040(3) 4_565
Rh2 O2 2.040(3) 3_655
O1 C1 1.268(4) .
O2 C1 1.265(5) .
O3 C7 1.198(5) .
O4 C14 1.215(7) .
N1 C7 1.392(5) .
N1 C14 1.397(5) .
N1 C2 1.471(5) .
C1 C2 1.546(5) .
C2 C3 1.554(6) .
C2 H2 1.0000 .
C3 C6 1.519(8) .
C3 C5 1.536(8) .
C3 C4 1.546(7) .
C4 H4A 0.9800 .
C4 H4B 0.9800 .
C4 H4C 0.9800 .
C5 H5A 0.9800 .
C5 H5B 0.9800 .
C5 H5C 0.9800 .
C6 H6A 0.9800 .
C6 H6B 0.9800 .
C6 H6C 0.9800 .
C7 C8 1.520(6) .
C8 C13 1.542(7) .
C8 C9 1.558(7) .
C8 H8 1.0000 .
C9 C10 1.504(9) .
C9 C15 1.532(7) .
C9 H9 1.0000 .
C10 C11 1.403(9) .
C10 H10A 0.9900 .
C10 H10B 0.9900 .
C11 C12 1.512(8) .
C11 H11A 0.9900 .
C11 H11B 0.9900 .
C12 C15 1.542(8) .
C12 C13 1.568(8) .
C12 H12 1.0000 .
C13 C14 1.495(7) .
C13 H13 1.0000 .
C15 H15A 0.9900 .
C15 H15B 0.9900 .

loop_
_geom_torsion_atom_site_label_1
_geom_torsion_atom_site_label_2
_geom_torsion_atom_site_label_3
_geom_torsion_atom_site_label_4
_geom_torsion
Rh2 O2 C1 O1 -3.6(5)
Rh2 O2 C1 C2 177.4(2)
Rh1 O1 C1 O2 2.4(5)
Rh1 O1 C1 C2 -178.6(2)
C7 N1 C2 C1 44.2(5)
C14 N1 C2 C1 -124.4(4)
C7 N1 C2 C3 -88.5(4)
C14 N1 C2 C3 102.9(4)
O2 C1 C2 N1 -130.9(4)
O1 C1 C2 N1 50.0(4)
O2 C1 C2 C3 -1.2(6)
O1 C1 C2 C3 179.7(4)
N1 C2 C3 C6 66.1(5)
C1 C2 C3 C6 -60.3(5)
N1 C2 C3 C5 -171.5(4)
C1 C2 C3 C5 62.1(5)
N1 C2 C3 C4 -54.2(5)
C1 C2 C3 C4 179.4(4)
C14 N1 C7 O3 173.3(4)
C2 N1 C7 O3 3.7(6)
C14 N1 C7 C8 -5.3(5)
C2 N1 C7 C8 -174.9(3)
O3 C7 C8 C13 -176.8(4)
N1 C7 C8 C13 1.8(5)
O3 C7 C8 C9 -63.5(6)
N1 C7 C8 C9 115.1(4)
C7 C8 C9 C10 -46.3(6)
C13 C8 C9 C10 67.6(5)
C7 C8 C9 C15 -152.2(4)
C13 C8 C9 C15 -38.3(5)
C15 C9 C10 C11 33.0(6)
C8 C9 C10 C11 -70.6(5)
C9 C10 C11 C12 0.7(6)
C10 C11 C12 C15 -33.7(5)
C10 C11 C12 C13 69.9(5)
C7 C8 C13 C14 1.9(5)
C9 C8 C13 C14 -119.4(4)
C7 C8 C13 C12 122.3(4)
C9 C8 C13 C12 1.0(4)
C11 C12 C13 C14 44.9(6)
C15 C12 C13 C14 149.7(4)
C11 C12 C13 C8 -68.4(5)
C15 C12 C13 C8 36.4(5)
C7 N1 C14 O4 -172.2(4)
C2 N1 C14 O4 -2.4(6)
C7 N1 C14 C13 6.7(4)
C2 N1 C14 C13 176.5(3)
C8 C13 C14 O4 173.7(5)
C12 C13 C14 O4 62.1(6)
C8 C13 C14 N1 -5.1(5)
C12 C13 C14 N1 -116.7(4)
C10 C9 C15 C12 -50.7(5)
C8 C9 C15 C12 60.0(5)
C11 C12 C15 C9 50.5(5)
C13 C12 C15 C9 -59.7(5)
